data_4505790
loop_
_publ_author_name
'Rahman, A. Noman M. M.'
'Bishop, Roger'
'Craig, Donald C.'
'Marjo, Christopher E.'
'Scudder, Marcia L.'

_publ_section_title
;
 Staircase Inclusion Compounds Formed by Tetrahalodiquinoline Hosts
;
_journal_issue 5
_journal_name_full 'Crystal Growth &amp; Design'
_journal_page_first 421
_journal_paper_doi 10.1021/cg020017o
_journal_volume 2
_journal_year 2002
_chemical_formula_moiety 'C23 H14 Br4 N2,0.5(C4 H5 N),0.5(H2 O)'
_chemical_formula_sum 'C25 H17.5 Br4 N2.5 O0.5'
_chemical_formula_weight 680.5
_space_group_IT_number 15
_symmetry_cell_setting monoclinic
_symmetry_space_group_name_Hall '-C 2yc'
_symmetry_space_group_name_H-M 'C 1 2/c 1'
_atom_type_scat_source 'International Tables for X-ray Crystallography, Vol. IV'
_audit_creation_method 'RAELSPUB and manual entry'
_cell_angle_alpha 90
_cell_angle_beta 121.77(2)
_cell_angle_gamma 90
_cell_formula_units_Z 8
_cell_length_a 23.275(8)
_cell_length_b 16.383(6)
_cell_length_c 14.475(6)
_cell_measurement_reflns_used 10
_cell_measurement_temperature 294
_cell_measurement_theta_max 12
_cell_measurement_theta_min 11
_cell_volume 4693(3)
_computing_cell_refinement 'CAD4 Version 5.0, 1989'
_computing_data_collection 'CAD4 Version 5.0, 1989'
_computing_data_reduction 'Local program'
_computing_molecular_graphics 'ORTEP-II, (Johnson, 1976)'
_computing_publication_material 'Local programs'
_computing_structure_refinement 'RAELS, (Rae, 1989)'
_computing_structure_solution 'SIR92 (Altomare et al, 1994)'
_diffrn_measurement_device_type 'Nonius CAD-4'
_diffrn_measurement_method \w--2\q
_diffrn_radiation_type 'Mo K\a'
_diffrn_radiation_wavelength 0.71073
_diffrn_reflns_av_R_equivalents 0.044
_diffrn_reflns_limit_h_max 27
_diffrn_reflns_limit_h_min -27
_diffrn_reflns_limit_k_max 19
_diffrn_reflns_limit_k_min 0
_diffrn_reflns_limit_l_max 17
_diffrn_reflns_limit_l_min 0
_diffrn_reflns_number 4308
_diffrn_reflns_theta_max 25
_diffrn_standards_decay_% 4
_diffrn_standards_interval_time 30min
_diffrn_standards_number 1
_exptl_absorpt_coefficient_mu 6.814
_exptl_absorpt_correction_T_max 0.46
_exptl_absorpt_correction_T_min 0.40
_exptl_absorpt_correction_type analytical
_exptl_absorpt_process_details '(DeMeulenaer & Tompa, 1965)'
_exptl_crystal_colour colourless
_exptl_crystal_density_diffrn 1.93
_exptl_crystal_density_method 'not measured'
_exptl_crystal_description prism
_exptl_crystal_F_000 2632.0
_exptl_crystal_size_max 0.30
_exptl_crystal_size_mid 0.14
_exptl_crystal_size_min 0.13
_refine_diff_density_max 1.42
_refine_diff_density_min -1.23
_refine_ls_extinction_method none
_refine_ls_goodness_of_fit_ref 1.74
_refine_ls_hydrogen_treatment noref
_refine_ls_number_parameters 154
_refine_ls_number_reflns 1876
_refine_ls_R_factor_gt 0.062
_refine_ls_shift/su_max 0.010
_refine_ls_structure_factor_coef F
_refine_ls_weighting_details 'w = 1/[\s^2^(F) + 0.0004F^2^]'
_refine_ls_weighting_scheme calc
_refine_ls_wR_factor_ref 0.073
_reflns_number_gt 1876
_reflns_number_total 4123
_reflns_threshold_expression I>2\s(I)
_cod_data_source_file cg020017o.cif
_cod_data_source_block DRB206_(2)2_allylcyanide_water
_cod_original_sg_symbol_H-M 'C 2/c'
_cod_database_code 4505790

loop_
_symmetry_equiv_pos_site_id
_symmetry_equiv_pos_as_xyz
1 x,y,z
2 x,-y,1/2+z
3 -x,-y,-z
4 -x,y,1/2-z
5 1/2+x,1/2+y,z
6 1/2+x,1/2-y,1/2+z
7 1/2-x,1/2-y,-z
8 1/2-x,1/2+y,1/2-z

loop_
_atom_site_label
_atom_site_fract_x
_atom_site_fract_y
_atom_site_fract_z
_atom_site_U_iso_or_equiv
_atom_site_adp_type
_atom_site_type_symbol
_atom_site_occupancy
Br1 0.36695(6) 0.31116(10) 0.53173(11) 0.0871(5) Uani Br 1.0
Br2 0.46511(8) -0.07019(10) 0.59738(11) 0.0932(6) Uani Br 1.0
Br3 0.80261(7) 0.02643(10) 0.54390(14) 0.0973(6) Uani Br 1.0
Br4 0.56925(8) 0.26500(11) 0.17777(11) 0.1004(6) Uani Br 1.0
N1 0.5115(4) 0.2482(6) 0.6275(7) 0.060(1) Uani N 1.0
N2 0.7235(4) 0.1568(5) 0.5821(7) 0.057(1) Uani N 1.0
C1 0.6217(5) 0.3029(7) 0.6877(9) 0.061(1) Uani C 1.0
C2 0.5757(5) 0.2306(7) 0.6688(8) 0.057(1) Uani C 1.0
C3 0.6016(5) 0.1509(8) 0.6922(8) 0.059(1) Uani C 1.0
C4 0.6765(5) 0.1344(8) 0.7430(8) 0.065(2) Uani C 1.0
C5 0.7135(5) 0.2061(7) 0.7296(8) 0.061(1) Uani C 1.0
C6 0.6942(5) 0.2111(7) 0.6111(8) 0.053(1) Uani C 1.0
C7 0.6447(5) 0.2672(7) 0.5402(8) 0.051(1) Uani C 1.0
C8 0.6135(5) 0.3275(7) 0.5782(8) 0.058(1) Uani C 1.0
C9 0.6959(5) 0.2838(8) 0.7670(8) 0.066(1) Uani C 1.0
C10 0.4674(5) 0.1854(8) 0.6018(8) 0.061(2) Uani C 1.0
C11 0.3964(6) 0.2038(8) 0.5542(9) 0.069(3) Uani C 1.0
C12 0.3531(6) 0.1411(9) 0.5240(9) 0.075(3) Uani C 1.0
C13 0.3731(6) 0.0587(9) 0.5363(9) 0.078(3) Uani C 1.0
C14 0.4394(6) 0.0400(8) 0.5821(9) 0.074(2) Uani C 1.0
C15 0.4881(5) 0.1030(8) 0.6173(8) 0.063(2) Uani C 1.0
C16 0.5583(6) 0.0894(7) 0.6673(9) 0.064(2) Uani C 1.0
C17 0.7048(5) 0.1541(7) 0.4742(8) 0.056(1) Uani C 1.0
C18 0.7355(6) 0.0952(7) 0.4430(10) 0.068(2) Uani C 1.0
C19 0.7139(6) 0.0872(8) 0.3342(11) 0.075(2) Uani C 1.0
C20 0.6638(6) 0.1373(8) 0.2563(9) 0.072(2) Uani C 1.0
C21 0.6355(5) 0.1952(7) 0.2859(8) 0.063(1) Uani C 1.0
C22 0.6553(5) 0.2068(7) 0.3983(8) 0.054(1) Uani C 1.0
C23 0.6262(5) 0.2634(7) 0.4328(8) 0.052(1) Uani C 1.0
OW1 0.1860(11) 0.0317(13) 0.7153(18) 0.122(7) Uani O 0.5
N1Ac 0.0801(20) -0.0185(23) 0.1382(43) 0.412(9) Uani N 0.5
C1Ac -0.0147(33) 0.0159(31) 0.3451(56) 0.412(9) Uani C 0.5
C2Ac -0.0004(58) 0.0477(21) 0.2728(72) 0.412(9) Uani C 0.5
C3Ac -0.0119(28) -0.0075(26) 0.1827(52) 0.412(9) Uani C 0.5
C4Ac 0.0365(22) -0.0136(31) 0.1531(40) 0.412(9) Uani C 0.5
HC1 0.6081 0.3499 0.7162 0.070 Uani H 1.0
H1C4 0.6820 0.0852 0.7075 0.068 Uani H 1.0
H2C4 0.6971 0.1235 0.8223 0.075 Uani H 1.0
HC5 0.7633 0.1966 0.7766 0.069 Uani H 1.0
H1C8 0.5642 0.3317 0.5221 0.060 Uani H 1.0
H2C8 0.6355 0.3817 0.5871 0.065 Uani H 1.0
H1C9 0.7041 0.2757 0.8415 0.075 Uani H 1.0
H2C9 0.7244 0.3299 0.7683 0.071 Uani H 1.0
HC12 0.3040 0.1535 0.4910 0.084 Uani H 1.0
HC13 0.3386 0.0142 0.5115 0.089 Uani H 1.0
HC16 0.5759 0.0322 0.6844 0.073 Uani H 1.0
HC19 0.7346 0.0445 0.3114 0.089 Uani H 1.0
HC20 0.6488 0.1306 0.1781 0.084 Uani H 1.0
HC23 0.5913 0.3020 0.3790 0.058 Uani H 1.0
H1C1Ac -0.0080 0.0496 0.4076 0.412 Uani H 0.5
H2C1Ac -0.0318 -0.0414 0.3358 0.412 Uani H 0.5
HC2Ac 0.0169 0.1047 0.2797 0.412 Uani H 0.5
H1C3Ac -0.0549 0.0108 0.1164 0.412 Uani H 0.5
H2C3Ac -0.0181 -0.0636 0.2031 0.412 Uani H 0.5

loop_
_atom_site_aniso_label
_atom_site_aniso_U_11
_atom_site_aniso_U_22
_atom_site_aniso_U_33
_atom_site_aniso_U_12
_atom_site_aniso_U_13
_atom_site_aniso_U_23
_atom_site_aniso_type_symbol
Br1 0.0629(8) 0.135(1) 0.0658(9) 0.0097(8) 0.0355(7) 0.0084(8) Br
Br2 0.108(1) 0.104(1) 0.0715(9) -0.0359(9) 0.0498(9) -0.0069(8) Br
Br3 0.079(1) 0.098(1) 0.125(1) 0.0133(9) 0.060(1) 0.009(1) Br
Br4 0.095(1) 0.155(2) 0.0491(8) 0.008(1) 0.0360(8) 0.0148(9) Br
N1 0.051(2) 0.090(3) 0.044(2) -0.011(2) 0.029(2) -0.004(2) N
N2 0.052(2) 0.075(3) 0.050(2) -0.004(2) 0.031(2) 0.006(2) N
C1 0.057(2) 0.086(2) 0.049(2) -0.019(2) 0.034(2) -0.013(2) C
C2 0.049(2) 0.086(3) 0.040(2) -0.014(2) 0.026(1) -0.005(1) C
C3 0.049(2) 0.088(3) 0.042(2) -0.012(2) 0.025(2) 0.004(2) C
C4 0.051(2) 0.099(3) 0.047(2) -0.006(2) 0.028(2) 0.015(2) C
C5 0.047(2) 0.099(3) 0.040(2) -0.012(2) 0.024(2) 0.004(2) C
C6 0.047(2) 0.075(3) 0.040(2) -0.009(2) 0.024(1) 0.001(2) C
C7 0.048(2) 0.068(3) 0.040(2) -0.010(2) 0.025(1) -0.002(2) C
C8 0.058(2) 0.072(2) 0.054(2) -0.011(2) 0.036(2) -0.005(2) C
C9 0.055(2) 0.107(4) 0.043(2) -0.026(2) 0.030(2) -0.014(2) C
C10 0.048(2) 0.099(4) 0.039(2) -0.015(2) 0.025(1) -0.002(2) C
C11 0.048(2) 0.121(6) 0.042(2) -0.012(3) 0.026(2) 0.002(3) C
C12 0.050(2) 0.140(8) 0.039(2) -0.024(3) 0.024(2) -0.002(4) C
C13 0.062(3) 0.131(8) 0.047(4) -0.038(4) 0.033(3) -0.010(4) C
C14 0.067(3) 0.106(5) 0.056(5) -0.032(3) 0.038(4) -0.006(3) C
C15 0.054(2) 0.095(4) 0.044(3) -0.020(2) 0.029(2) -0.001(2) C
C16 0.057(2) 0.088(3) 0.051(3) -0.014(2) 0.032(2) 0.007(2) C
C17 0.056(2) 0.071(3) 0.052(2) -0.009(2) 0.034(2) -0.002(2) C
C18 0.072(3) 0.075(3) 0.076(4) -0.007(2) 0.052(3) -0.005(2) C
C19 0.081(4) 0.088(3) 0.082(4) -0.021(2) 0.059(4) -0.023(3) C
C20 0.068(3) 0.106(4) 0.059(2) -0.031(3) 0.044(2) -0.027(3) C
C21 0.054(2) 0.098(3) 0.043(2) -0.023(2) 0.030(1) -0.012(2) C
C22 0.049(2) 0.075(2) 0.041(2) -0.014(1) 0.027(1) -0.005(2) C
C23 0.047(2) 0.072(2) 0.040(2) -0.009(2) 0.024(1) 0.001(2) C
OW1 0.137(9) 0.126(9) 0.145(9) -0.006(9) 0.104(9) -0.037(9) O
N1Ac 0.162(9) 0.158(9) 0.659(9) 0.0000 0.041(9) 0.0000 N
C1Ac 0.162(9) 0.158(9) 0.659(9) 0.0000 0.041(9) 0.0000 C
C2Ac 0.162(9) 0.158(9) 0.659(9) 0.0000 0.041(9) 0.0000 C
C3Ac 0.162(9) 0.158(9) 0.659(9) 0.0000 0.041(9) 0.0000 C
C4Ac 0.162(9) 0.158(9) 0.659(9) 0.0000 0.041(9) 0.0000 C

loop_
_geom_angle_atom_site_label_1
_geom_angle_atom_site_label_2
_geom_angle_atom_site_label_3
_geom_angle
_geom_angle_site_symmetry_1
_geom_angle_site_symmetry_2
_geom_angle_site_symmetry_3
_geom_angle_publ_flag
C2 N1 C10 118.0(10) 1_555 1_555 1_555 no
C6 N2 C17 118.3(9) 1_555 1_555 1_555 no
C2 C1 C8 108.8(9) 1_555 1_555 1_555 no
C2 C1 C9 112.8(10) 1_555 1_555 1_555 no
C8 C1 C9 107.8(8) 1_555 1_555 1_555 no
N1 C2 C1 115.7(10) 1_555 1_555 1_555 no
N1 C2 C3 123.7(10) 1_555 1_555 1_555 no
C1 C2 C3 120.6(9) 1_555 1_555 1_555 no
C2 C3 C4 121.4(10) 1_555 1_555 1_555 no
C2 C3 C16 118.0(10) 1_555 1_555 1_555 no
C4 C3 C16 120.6(11) 1_555 1_555 1_555 no
C3 C4 C5 112.4(10) 1_555 1_555 1_555 no
C4 C5 C6 109.3(9) 1_555 1_555 1_555 no
C4 C5 C9 108.9(8) 1_555 1_555 1_555 no
C6 C5 C9 112.3(10) 1_555 1_555 1_555 no
N2 C6 C5 115.2(10) 1_555 1_555 1_555 no
N2 C6 C7 124.8(9) 1_555 1_555 1_555 no
C5 C6 C7 119.9(9) 1_555 1_555 1_555 no
C6 C7 C8 122.2(9) 1_555 1_555 1_555 no
C6 C7 C23 116.3(10) 1_555 1_555 1_555 no
C8 C7 C23 121.5(10) 1_555 1_555 1_555 no
C1 C8 C7 112.6(9) 1_555 1_555 1_555 no
C1 C9 C5 108.4(9) 1_555 1_555 1_555 no
N1 C10 C11 118.7(11) 1_555 1_555 1_555 no
N1 C10 C15 122.4(10) 1_555 1_555 1_555 no
C11 C10 C15 118.9(10) 1_555 1_555 1_555 no
Br1 C11 C10 120.3(9) 1_555 1_555 1_555 no
Br1 C11 C12 121.7(10) 1_555 1_555 1_555 no
C10 C11 C12 117.9(12) 1_555 1_555 1_555 no
C11 C12 C13 123.5(12) 1_555 1_555 1_555 no
C12 C13 C14 119.6(12) 1_555 1_555 1_555 no
Br2 C14 C13 119.0(10) 1_555 1_555 1_555 no
Br2 C14 C15 121.0(9) 1_555 1_555 1_555 no
C13 C14 C15 120.0(13) 1_555 1_555 1_555 no
C10 C15 C14 120.0(11) 1_555 1_555 1_555 no
C10 C15 C16 115.9(10) 1_555 1_555 1_555 no
C14 C15 C16 124.0(12) 1_555 1_555 1_555 no
C3 C16 C15 121.7(12) 1_555 1_555 1_555 no
N2 C17 C18 118.2(10) 1_555 1_555 1_555 no
N2 C17 C22 120.5(10) 1_555 1_555 1_555 no
C18 C17 C22 121.3(10) 1_555 1_555 1_555 no
Br3 C18 C17 121.5(9) 1_555 1_555 1_555 no
Br3 C18 C19 119.3(9) 1_555 1_555 1_555 no
C17 C18 C19 119.1(12) 1_555 1_555 1_555 no
C18 C19 C20 121.1(11) 1_555 1_555 1_555 no
C19 C20 C21 120.1(11) 1_555 1_555 1_555 no
Br4 C21 C20 118.9(9) 1_555 1_555 1_555 no
Br4 C21 C22 119.2(9) 1_555 1_555 1_555 no
C20 C21 C22 121.9(11) 1_555 1_555 1_555 no
C17 C22 C21 116.5(10) 1_555 1_555 1_555 no
C17 C22 C23 119.2(9) 1_555 1_555 1_555 no
C21 C22 C23 124.3(10) 1_555 1_555 1_555 no
C7 C23 C22 120.9(10) 1_555 1_555 1_555 no
C1Ac C2Ac C3Ac 115.9(34) 1_555 1_555 1_555 no
C2Ac C3Ac C4Ac 120.4(37) 1_555 1_555 1_555 no
N1Ac C4Ac C3Ac 174.2(45) 1_555 1_555 1_555 no

loop_
_geom_bond_atom_site_label_1
_geom_bond_atom_site_label_2
_geom_bond_distance
_geom_bond_site_symmetry_1
_geom_bond_site_symmetry_2
_geom_bond_publ_flag
Br1 C11 1.853(13) 1_555 1_555 no
Br2 C14 1.877(14) 1_555 1_555 no
Br3 C18 1.854(12) 1_555 1_555 no
Br4 C21 1.895(12) 1_555 1_555 no
N1 C2 1.315(12) 1_555 1_555 no
N1 C10 1.360(13) 1_555 1_555 no
N2 C6 1.318(12) 1_555 1_555 no
N2 C17 1.384(12) 1_555 1_555 no
C1 C2 1.523(14) 1_555 1_555 no
C1 C8 1.547(14) 1_555 1_555 no
C1 C9 1.519(15) 1_555 1_555 no
C2 C3 1.403(15) 1_555 1_555 no
C3 C4 1.518(14) 1_555 1_555 no
C3 C16 1.333(14) 1_555 1_555 no
C4 C5 1.528(15) 1_555 1_555 no
C5 C6 1.530(14) 1_555 1_555 no
C5 C9 1.522(16) 1_555 1_555 no
C6 C7 1.407(14) 1_555 1_555 no
C7 C8 1.492(14) 1_555 1_555 no
C7 C23 1.379(13) 1_555 1_555 no
C10 C11 1.449(14) 1_555 1_555 no
C10 C15 1.410(15) 1_555 1_555 no
C11 C12 1.341(16) 1_555 1_555 no
C12 C13 1.409(18) 1_555 1_555 no
C13 C14 1.356(16) 1_555 1_555 no
C14 C15 1.415(14) 1_555 1_555 no
C15 C16 1.413(14) 1_555 1_555 no
C17 C18 1.409(14) 1_555 1_555 no
C17 C22 1.396(14) 1_555 1_555 no
C18 C19 1.385(14) 1_555 1_555 no
C19 C20 1.385(17) 1_555 1_555 no
C20 C21 1.347(15) 1_555 1_555 no
C21 C22 1.451(14) 1_555 1_555 no
C22 C23 1.388(13) 1_555 1_555 no
N1Ac C4Ac 1.144(29) 1_555 1_555 no
C1Ac C2Ac 1.358(34) 1_555 1_555 no
C2Ac C3Ac 1.491(33) 1_555 1_555 no
C3Ac C4Ac 1.405(33) 1_555 1_555 no
